data_7035641
loop_
_publ_author_name
'Zhao, Yanxia'
'Liu, Yanyan'
'Wu, Biao'
'Yang, Xiao-Juan'

_publ_section_title
;
 Reactions of \a-diimine-aluminum complexes with sodium alkynides:
 versatile structures of aluminum \s-alkynide complexes.
;
_journal_issue 30
_journal_name_full 'Dalton transactions (Cambridge, England : 2003)'
_journal_page_first 13671
_journal_page_last 13680
_journal_paper_doi 10.1039/c5dt01693b
_journal_volume 44
_journal_year 2015
_chemical_formula_sum 'C28 H40 Al Cl2 N2'
_chemical_formula_weight 502.50
_chemical_name_systematic
; 
 ? 
;
_chemical_properties_physical 'Air-sensitive, Moisture-sensitive, Oxygen-sensitive'
_space_group_IT_number 62
_symmetry_cell_setting orthorhombic
_symmetry_space_group_name_Hall '-P 2ac 2n'
_symmetry_space_group_name_H-M 'P n m a'
_atom_sites_solution_hydrogens geom
_atom_sites_solution_primary direct
_atom_sites_solution_secondary difmap
_audit_creation_method SHELXL-97
_audit_update_record
;
2015-03-17 deposited with the CCDC.
2015-06-18 downloaded from the CCDC.
;
_cell_angle_alpha 90.00
_cell_angle_beta 90.00
_cell_angle_gamma 90.00
_cell_formula_units_Z 4
_cell_length_a 12.542(2)
_cell_length_b 21.514(4)
_cell_length_c 10.581(2)
_cell_measurement_temperature 296(2)
_cell_volume 2855.1(9)
_computing_cell_refinement 'Bruker SMART'
_computing_data_collection 'Bruker SMART APEX II'
_computing_data_reduction 'Bruker SAINT'
_computing_molecular_graphics SHELXTL
_computing_publication_material SHELXTL
_computing_structure_refinement 'SHELXL-97 (Sheldrick, 2008)'
_computing_structure_solution 'SHELXS-97 (Sheldrick, 2008)'
_diffrn_ambient_temperature 296(2)
_diffrn_measured_fraction_theta_full 0.997
_diffrn_measured_fraction_theta_max 0.997
_diffrn_measurement_device_type 'Bruker APEX II area detector'
_diffrn_measurement_method '\w scan'
_diffrn_radiation_monochromator graphite
_diffrn_radiation_source 'fine-focus sealed tube'
_diffrn_radiation_type MoK\a
_diffrn_radiation_wavelength 0.71073
_diffrn_reflns_av_R_equivalents 0.1001
_diffrn_reflns_av_sigmaI/netI 0.0606
_diffrn_reflns_limit_h_max 14
_diffrn_reflns_limit_h_min -14
_diffrn_reflns_limit_k_max 24
_diffrn_reflns_limit_k_min -25
_diffrn_reflns_limit_l_max 12
_diffrn_reflns_limit_l_min -12
_diffrn_reflns_number 18172
_diffrn_reflns_theta_full 25.16
_diffrn_reflns_theta_max 25.16
_diffrn_reflns_theta_min 1.89
_exptl_absorpt_coefficient_mu 0.276
_exptl_absorpt_correction_T_max 0.9597
_exptl_absorpt_correction_T_min 0.9468
_exptl_absorpt_correction_type multi-scan
_exptl_absorpt_process_details SADABS
_exptl_crystal_colour purple
_exptl_crystal_density_diffrn 1.169
_exptl_crystal_density_method 'not measured'
_exptl_crystal_description block
_exptl_crystal_F_000 1076
_exptl_crystal_recrystallization_method 'Re-crystallisation from solvent: '
_exptl_crystal_size_max 0.20
_exptl_crystal_size_mid 0.15
_exptl_crystal_size_min 0.15
_refine_diff_density_max 0.522
_refine_diff_density_min -0.351
_refine_diff_density_rms 0.053
_refine_ls_extinction_method none
_refine_ls_goodness_of_fit_ref 1.015
_refine_ls_hydrogen_treatment constr
_refine_ls_matrix_type full
_refine_ls_number_parameters 159
_refine_ls_number_reflns 2630
_refine_ls_number_restraints 0
_refine_ls_restrained_S_all 1.015
_refine_ls_R_factor_all 0.1070
_refine_ls_R_factor_gt 0.0491
_refine_ls_shift/su_max 0.000
_refine_ls_shift/su_mean 0.000
_refine_ls_structure_factor_coef Fsqd
_refine_ls_weighting_details 'calc w=1/[\s^2^(Fo^2^)+(0.0623P)^2^+1.2387P] where P=(Fo^2^+2Fc^2^)/3'
_refine_ls_weighting_scheme calc
_refine_ls_wR_factor_gt 0.1127
_refine_ls_wR_factor_ref 0.1430
_reflns_number_gt 1558
_reflns_number_total 2630
_reflns_threshold_expression >2sigma(I)
_cod_data_source_file c5dt01693b2.cif
_cod_data_source_block 2
_cod_depositor_comments
;
The following automatic conversions were performed:

'_symmetry_cell_setting' value 'Orthorhombic' changed to
'orthorhombic' according to
/usr/data/users/saulius/crontab/automatic-downloads/rss-feeds/RSC/lib/dictionaries/cif_core.dic
dictionary named 'cif_core.dic' version 2.4.2 from 2011-04-26.

'_exptl_absorpt_correction_type' value 'Multi-scan' changed to
'multi-scan' according to
/usr/data/users/saulius/crontab/automatic-downloads/rss-feeds/RSC/lib/dictionaries/cif_core.dic
dictionary named 'cif_core.dic' version 2.4.2 from 2011-04-26.

Automatic conversion script
Id: cif_fix_values 3271 2015-04-21 07:52:19Z andrius 

 Adding full bibliography for 7035630--7035642.cif.
;
_cod_original_cell_volume 2855.0(9)
_cod_original_sg_symbol_H-M 'Pnma '
_cod_database_code 7035641

loop_
_symmetry_equiv_pos_as_xyz
'x, y, z'
'-x+1/2, -y, z+1/2'
'-x, y+1/2, -z'
'x+1/2, -y+1/2, -z+1/2'
'-x, -y, -z'
'x-1/2, y, -z-1/2'
'x, -y-1/2, z'
'-x-1/2, y-1/2, z-1/2'

loop_
_atom_site_label
_atom_site_type_symbol
_atom_site_fract_x
_atom_site_fract_y
_atom_site_fract_z
_atom_site_U_iso_or_equiv
_atom_site_adp_type
_atom_site_occupancy
_atom_site_symmetry_multiplicity
_atom_site_calc_flag
_atom_site_refinement_flags
Al1 Al 0.33067(10) 0.2500 0.19660(12) 0.0360(3) Uani 1 2 d S
Cl1 Cl 0.35518(10) 0.2500 0.39526(11) 0.0577(4) Uani 1 2 d S
Cl2 Cl 0.16578(9) 0.2500 0.15984(13) 0.0625(4) Uani 1 2 d S
N1 N 0.41192(18) 0.31002(10) 0.1116(2) 0.0347(6) Uani 1 1 d .
C2 C 0.5845(3) 0.32060(15) -0.0016(3) 0.0569(10) Uani 1 1 d .
H1A H 0.5566 0.3601 -0.0278 0.085 Uiso 1 1 calc R
H1B H 0.6130 0.2991 -0.0736 0.085 Uiso 1 1 calc R
H1C H 0.6399 0.3269 0.0596 0.085 Uiso 1 1 calc R
C1 C 0.4971(2) 0.28267(13) 0.0558(3) 0.0355(7) Uani 1 1 d .
C3 C 0.3901(2) 0.37530(13) 0.0916(3) 0.0365(7) Uani 1 1 d .
C4 C 0.3359(2) 0.39248(14) -0.0195(3) 0.0431(8) Uani 1 1 d .
C5 C 0.3139(3) 0.45568(16) -0.0371(3) 0.0566(10) Uani 1 1 d .
H5 H 0.2790 0.4686 -0.1101 0.068 Uiso 1 1 calc R
C6 C 0.3429(3) 0.49876(16) 0.0514(4) 0.0607(10) Uani 1 1 d .
H6 H 0.3268 0.5405 0.0386 0.073 Uiso 1 1 calc R
C7 C 0.3954(3) 0.48103(15) 0.1584(3) 0.0547(9) Uani 1 1 d .
H7 H 0.4145 0.5111 0.2174 0.066 Uiso 1 1 calc R
C8 C 0.4211(2) 0.41914(14) 0.1816(3) 0.0406(8) Uani 1 1 d .
C9 C 0.3022(3) 0.34653(17) -0.1199(3) 0.0602(10) Uani 1 1 d .
H9 H 0.3218 0.3050 -0.0900 0.072 Uiso 1 1 calc R
C10 C 0.1813(3) 0.3470(2) -0.1401(4) 0.0864(14) Uani 1 1 d .
H10A H 0.1460 0.3406 -0.0607 0.130 Uiso 1 1 calc R
H10B H 0.1620 0.3144 -0.1976 0.130 Uiso 1 1 calc R
H10C H 0.1602 0.3864 -0.1747 0.130 Uiso 1 1 calc R
C11 C 0.3605(4) 0.3575(3) -0.2443(4) 0.1110(18) Uani 1 1 d .
H11A H 0.3382 0.3965 -0.2798 0.166 Uiso 1 1 calc R
H11B H 0.3441 0.3245 -0.3022 0.166 Uiso 1 1 calc R
H11C H 0.4360 0.3585 -0.2293 0.166 Uiso 1 1 calc R
C12 C 0.4820(3) 0.40203(16) 0.3000(3) 0.0488(9) Uani 1 1 d .
H12 H 0.4920 0.3569 0.2997 0.059 Uiso 1 1 calc R
C13 C 0.4206(4) 0.41878(19) 0.4189(3) 0.0801(13) Uani 1 1 d .
H13A H 0.4139 0.4631 0.4246 0.120 Uiso 1 1 calc R
H13B H 0.4581 0.4035 0.4915 0.120 Uiso 1 1 calc R
H13C H 0.3509 0.4004 0.4155 0.120 Uiso 1 1 calc R
C14 C 0.5925(3) 0.4321(2) 0.3009(4) 0.0802(13) Uani 1 1 d .
H14A H 0.5851 0.4765 0.3065 0.120 Uiso 1 1 calc R
H14B H 0.6295 0.4216 0.2244 0.120 Uiso 1 1 calc R
H14C H 0.6322 0.4172 0.3723 0.120 Uiso 1 1 calc R

loop_
_atom_site_aniso_label
_atom_site_aniso_U_11
_atom_site_aniso_U_22
_atom_site_aniso_U_33
_atom_site_aniso_U_23
_atom_site_aniso_U_13
_atom_site_aniso_U_12
Al1 0.0398(7) 0.0293(7) 0.0389(7) 0.000 0.0069(6) 0.000
Cl1 0.0735(9) 0.0591(8) 0.0403(6) 0.000 0.0102(6) 0.000
Cl2 0.0393(7) 0.0671(9) 0.0810(9) 0.000 0.0042(6) 0.000
N1 0.0395(14) 0.0265(14) 0.0380(14) 0.0016(11) 0.0030(12) 0.0006(11)
C2 0.051(2) 0.044(2) 0.075(3) 0.0112(18) 0.0221(19) -0.0014(17)
C1 0.0374(17) 0.0315(16) 0.0376(16) 0.0033(13) 0.0035(14) -0.0026(13)
C3 0.0366(16) 0.0284(18) 0.0445(18) 0.0039(14) 0.0070(14) -0.0003(14)
C4 0.0441(18) 0.041(2) 0.0445(18) 0.0057(14) 0.0001(16) -0.0007(15)
C5 0.062(2) 0.046(2) 0.062(2) 0.0182(18) -0.0025(19) 0.0062(18)
C6 0.063(2) 0.030(2) 0.089(3) 0.014(2) -0.003(2) 0.0042(18)
C7 0.062(2) 0.033(2) 0.070(2) -0.0067(17) -0.0050(19) -0.0014(17)
C8 0.0416(18) 0.0284(18) 0.052(2) 0.0013(14) 0.0030(15) -0.0015(14)
C9 0.080(3) 0.051(2) 0.049(2) 0.0011(17) -0.016(2) 0.007(2)
C10 0.090(3) 0.087(3) 0.081(3) -0.005(3) -0.032(3) -0.013(3)
C11 0.119(4) 0.153(5) 0.060(3) -0.020(3) 0.008(3) 0.004(3)
C12 0.059(2) 0.037(2) 0.050(2) -0.0044(16) -0.0059(17) -0.0019(16)
C13 0.106(3) 0.080(3) 0.054(2) -0.011(2) 0.003(2) 0.011(3)
C14 0.072(3) 0.085(3) 0.084(3) 0.010(2) -0.025(2) -0.019(2)

loop_
_atom_type_symbol
_atom_type_description
_atom_type_scat_dispersion_real
_atom_type_scat_dispersion_imag
_atom_type_scat_source
C C 0.0033 0.0016 'International Tables Vol C Tables 4.2.6.8 and 6.1.1.4'
H H 0.0000 0.0000 'International Tables Vol C Tables 4.2.6.8 and 6.1.1.4'
N N 0.0061 0.0033 'International Tables Vol C Tables 4.2.6.8 and 6.1.1.4'
Al Al 0.0645 0.0514 'International Tables Vol C Tables 4.2.6.8 and 6.1.1.4'
Cl Cl 0.1484 0.1585 'International Tables Vol C Tables 4.2.6.8 and 6.1.1.4'

loop_
_geom_angle_atom_site_label_1
_geom_angle_atom_site_label_2
_geom_angle_atom_site_label_3
_geom_angle
_geom_angle_site_symmetry_1
_geom_angle_site_symmetry_3
N1 Al1 N1 87.06(15) . 7_565
N1 Al1 Cl2 116.45(9) . .
N1 Al1 Cl2 116.46(9) 7_565 .
N1 Al1 Cl1 113.34(9) . .
N1 Al1 Cl1 113.34(9) 7_565 .
Cl2 Al1 Cl1 108.97(7) . .
C1 N1 C3 120.5(2) . .
C1 N1 Al1 109.77(18) . .
C3 N1 Al1 129.50(18) . .
C1 C2 H1A 109.5 . .
C1 C2 H1B 109.5 . .
H1A C2 H1B 109.5 . .
C1 C2 H1C 109.5 . .
H1A C2 H1C 109.5 . .
H1B C2 H1C 109.5 . .
N1 C1 C1 115.75(15) . 7_565
N1 C1 C2 121.2(3) . .
C1 C1 C2 123.06(17) 7_565 .
C8 C3 C4 121.8(3) . .
C8 C3 N1 120.3(3) . .
C4 C3 N1 117.9(3) . .
C5 C4 C3 117.4(3) . .
C5 C4 C9 119.2(3) . .
C3 C4 C9 123.4(3) . .
C6 C5 C4 121.0(3) . .
C6 C5 H5 119.5 . .
C4 C5 H5 119.5 . .
C7 C6 C5 120.5(3) . .
C7 C6 H6 119.7 . .
C5 C6 H6 119.7 . .
C6 C7 C8 121.7(3) . .
C6 C7 H7 119.1 . .
C8 C7 H7 119.1 . .
C7 C8 C3 117.5(3) . .
C7 C8 C12 119.7(3) . .
C3 C8 C12 122.7(3) . .
C4 C9 C11 111.8(3) . .
C4 C9 C10 111.8(3) . .
C11 C9 C10 110.7(3) . .
C4 C9 H9 107.5 . .
C11 C9 H9 107.5 . .
C10 C9 H9 107.5 . .
C9 C10 H10A 109.5 . .
C9 C10 H10B 109.5 . .
H10A C10 H10B 109.5 . .
C9 C10 H10C 109.5 . .
H10A C10 H10C 109.5 . .
H10B C10 H10C 109.5 . .
C9 C11 H11A 109.5 . .
C9 C11 H11B 109.5 . .
H11A C11 H11B 109.5 . .
C9 C11 H11C 109.5 . .
H11A C11 H11C 109.5 . .
H11B C11 H11C 109.5 . .
C8 C12 C13 111.8(3) . .
C8 C12 C14 111.1(3) . .
C13 C12 C14 110.7(3) . .
C8 C12 H12 107.7 . .
C13 C12 H12 107.7 . .
C14 C12 H12 107.7 . .
C12 C13 H13A 109.5 . .
C12 C13 H13B 109.5 . .
H13A C13 H13B 109.5 . .
C12 C13 H13C 109.5 . .
H13A C13 H13C 109.5 . .
H13B C13 H13C 109.5 . .
C12 C14 H14A 109.5 . .
C12 C14 H14B 109.5 . .
H14A C14 H14B 109.5 . .
C12 C14 H14C 109.5 . .
H14A C14 H14C 109.5 . .
H14B C14 H14C 109.5 . .

loop_
_geom_bond_atom_site_label_1
_geom_bond_atom_site_label_2
_geom_bond_distance
_geom_bond_site_symmetry_2
Al1 N1 1.875(2) .
Al1 N1 1.875(2) 7_565
Al1 Cl2 2.1043(18) .
Al1 Cl1 2.1245(18) .
N1 C1 1.354(3) .
N1 C3 1.446(4) .
C2 C1 1.496(4) .
C2 H1A 0.9600 .
C2 H1B 0.9600 .
C2 H1C 0.9600 .
C1 C1 1.406(6) 7_565
C3 C8 1.396(4) .
C3 C4 1.408(4) .
C4 C5 1.400(4) .
C4 C9 1.511(5) .
C5 C6 1.367(5) .
C5 H5 0.9300 .
C6 C7 1.364(5) .
C6 H6 0.9300 .
C7 C8 1.392(4) .
C7 H7 0.9300 .
C8 C12 1.513(4) .
C9 C11 1.525(6) .
C9 C10 1.531(5) .
C9 H9 0.9800 .
C10 H10A 0.9600 .
C10 H10B 0.9600 .
C10 H10C 0.9600 .
C11 H11A 0.9600 .
C11 H11B 0.9600 .
C11 H11C 0.9600 .
C12 C13 1.518(5) .
C12 C14 1.530(5) .
C12 H12 0.9800 .
C13 H13A 0.9600 .
C13 H13B 0.9600 .
C13 H13C 0.9600 .
C14 H14A 0.9600 .
C14 H14B 0.9600 .
C14 H14C 0.9600 .
